data_4301803
loop_
_publ_author_name
'Jae Il Kim'
'Hyun Young Kwak'
'Jung Hee Yoon'
'Dae Won Ryu'
'In Young Yoo'
'Namgeun Yang'
'Beong Ki Cho'
'Je-Geun Park'
'Hyosug Lee'
'Chang Seop Hong'

_publ_section_title
;
Cyanide-Bridged FeIII-MnIII Bimetallic Complexes with Dimeric and Chain
Structures Constructed from a Newly Mademer-Fe Tricyanide: Structures and
Magnetic Properties
;
_journal_name_full 'Inorganic Chemistry'
_journal_page_first 2956
_journal_page_last 2966
_journal_paper_doi 10.1021/ic802033q
_journal_volume 48
_journal_year 2009
_chemical_formula_sum 'C46 H32 Fe N6 O P'
_chemical_formula_weight 771.60
_chemical_name_systematic
;
 ?
;
_space_group_IT_number 2
_symmetry_cell_setting triclinic
_symmetry_space_group_name_Hall '-P 1'
_symmetry_space_group_name_H-M 'P -1'
_atom_sites_solution_hydrogens geom
_atom_sites_solution_primary direct
_atom_sites_solution_secondary difmap
_audit_creation_method SHELXL-97
_cell_angle_alpha 109.4130(10)
_cell_angle_beta 97.306(2)
_cell_angle_gamma 100.320(2)
_cell_formula_units_Z 2
_cell_length_a 9.3047(4)
_cell_length_b 14.7946(7)
_cell_length_c 14.8284(7)
_cell_measurement_reflns_used 4331
_cell_measurement_temperature 293(2)
_cell_measurement_theta_max 25.028
_cell_measurement_theta_min 2.271
_cell_volume 1855.33(15)
_computing_cell_refinement 'Bruker SMART APEXll'
_computing_data_collection 'Bruker SMART APEXll'
_computing_data_reduction SAINT
_computing_molecular_graphics WingX
_computing_publication_material 'local programs'
_computing_structure_refinement 'SHELXL-97 (Sheldrick, 1997)'
_computing_structure_solution SHELXTL
_diffrn_ambient_temperature 293(2)
_diffrn_measured_fraction_theta_full 0.888
_diffrn_measured_fraction_theta_max 0.888
_diffrn_measurement_device_type 'CCD area detector'
_diffrn_measurement_method 'omega scan'
_diffrn_radiation_monochromator graphite
_diffrn_radiation_source 'fine-focus sealed tube'
_diffrn_radiation_type MoK\a
_diffrn_radiation_wavelength 0.71073
_diffrn_reflns_av_R_equivalents 0.0343
_diffrn_reflns_av_sigmaI/netI 0.0545
_diffrn_reflns_limit_h_max 11
_diffrn_reflns_limit_h_min -11
_diffrn_reflns_limit_k_max 17
_diffrn_reflns_limit_k_min -19
_diffrn_reflns_limit_l_max 19
_diffrn_reflns_limit_l_min -19
_diffrn_reflns_number 19937
_diffrn_reflns_theta_full 28.32
_diffrn_reflns_theta_max 28.32
_diffrn_reflns_theta_min 1.49
_exptl_absorpt_coefficient_mu 0.496
_exptl_absorpt_correction_T_max 0.9853
_exptl_absorpt_correction_T_min 0.9424
_exptl_absorpt_correction_type multi-scan
_exptl_absorpt_process_details sadabs
_exptl_crystal_colour brown
_exptl_crystal_density_diffrn 1.381
_exptl_crystal_density_method 'not measured'
_exptl_crystal_description plate
_exptl_crystal_F_000 798
_exptl_crystal_size_max 0.12
_exptl_crystal_size_mid 0.12
_exptl_crystal_size_min 0.03
_refine_diff_density_max 1.649
_refine_diff_density_min -1.498
_refine_diff_density_rms 0.092
_refine_ls_extinction_method none
_refine_ls_goodness_of_fit_ref 1.043
_refine_ls_hydrogen_treatment constr
_refine_ls_matrix_type full
_refine_ls_number_parameters 496
_refine_ls_number_reflns 8208
_refine_ls_number_restraints 0
_refine_ls_restrained_S_all 1.043
_refine_ls_R_factor_all 0.1486
_refine_ls_R_factor_gt 0.1040
_refine_ls_shift/su_max 0.000
_refine_ls_shift/su_mean 0.000
_refine_ls_structure_factor_coef Fsqd
_refine_ls_weighting_details 'calc w=1/[\s^2^(Fo^2^)+(0.0456P)^2^+10.4304P] where P=(Fo^2^+2Fc^2^)/3'
_refine_ls_weighting_scheme calc
_refine_ls_wR_factor_gt 0.2168
_refine_ls_wR_factor_ref 0.2432
_reflns_number_gt 5471
_reflns_number_total 8208
_reflns_threshold_expression >2sigma(I)
_cod_data_source_file ic802033q_si_001.cif
_cod_data_source_block complex1
_cod_database_code 4301803

loop_
_symmetry_equiv_pos_as_xyz
'x, y, z'
'-x, -y, -z'

loop_
_atom_site_label
_atom_site_type_symbol
_atom_site_fract_x
_atom_site_fract_y
_atom_site_fract_z
_atom_site_U_iso_or_equiv
_atom_site_adp_type
_atom_site_occupancy
_atom_site_symmetry_multiplicity
_atom_site_calc_flag
_atom_site_refinement_flags
_atom_site_disorder_assembly
_atom_site_disorder_group
Fe1 Fe 0.19618(12) 0.40789(6) 0.21154(6) 0.0556(3) Uani 1 1 d . . .
C1 C 0.2327(8) 0.4619(4) 0.3519(4) 0.0495(15) Uani 1 1 d . . .
N1 N 0.2577(9) 0.4932(5) 0.4358(4) 0.087(2) Uani 1 1 d . . .
C3 C 0.0847(7) 0.2860(4) 0.2208(4) 0.0432(13) Uani 1 1 d . . .
N3 N 0.0211(6) 0.2145(4) 0.2250(4) 0.0600(15) Uani 1 1 d . . .
C2 C 0.3002(7) 0.5403(4) 0.2227(4) 0.0419(13) Uani 1 1 d . . .
N2 N 0.3605(6) 0.6165(4) 0.2279(4) 0.0572(14) Uani 1 1 d . . .
N4 N 0.4008(8) 0.3651(5) 0.2331(5) 0.0745(18) Uani 1 1 d . . .
C4 C 0.4881(8) 0.3740(7) 0.3106(8) 0.084(3) Uani 1 1 d . . .
H4 H 0.4638 0.4082 0.3693 0.101 Uiso 1 1 calc R . .
C5 C 0.6162(8) 0.3382(6) 0.3170(7) 0.072(2) Uani 1 1 d . . .
H5 H 0.6694 0.3477 0.3782 0.087 Uiso 1 1 calc R . .
C6 C 0.6655(10) 0.2895(6) 0.2357(8) 0.088(3) Uani 1 1 d . . .
H6 H 0.7507 0.2650 0.2380 0.105 Uiso 1 1 calc R . .
C7 C 0.5647(11) 0.2789(5) 0.1385(9) 0.099(4) Uani 1 1 d . . .
C8 C 0.6117(12) 0.2360(6) 0.0646(12) 0.136(6) Uani 1 1 d . . .
H8 H 0.6960 0.2105 0.0634 0.163 Uiso 1 1 calc R . .
C9 C 0.5025(16) 0.2334(9) -0.0251(9) 0.120(4) Uani 1 1 d . . .
H9 H 0.5272 0.2059 -0.0856 0.144 Uiso 1 1 calc R . .
C10 C 0.3761(13) 0.2661(6) -0.0262(6) 0.086(3) Uani 1 1 d . . .
H10 H 0.3179 0.2598 -0.0848 0.104 Uiso 1 1 calc R . .
C11 C 0.3358(13) 0.3082(6) 0.0597(6) 0.094(3) Uani 1 1 d . . .
C12 C 0.4375(7) 0.3177(4) 0.1521(5) 0.0468(14) Uani 1 1 d . . .
N5 N 0.2285(8) 0.3447(4) 0.0804(6) 0.087(2) Uani 1 1 d . . .
C13 C 0.1073(8) 0.3404(4) 0.0073(4) 0.0467(15) Uani 1 1 d . . .
O1 O 0.0827(7) 0.3029(4) -0.0801(3) 0.0848(18) Uani 1 1 d . . .
C14 C 0.0003(11) 0.3925(5) 0.0581(6) 0.087(3) Uani 1 1 d . . .
C15 C -0.1352(13) 0.4031(7) -0.0099(7) 0.094(3) Uani 1 1 d . . .
H15 H -0.1442 0.3746 -0.0771 0.112 Uiso 1 1 calc R . .
C16 C -0.2349(16) 0.4494(7) 0.0225(7) 0.107(4) Uani 1 1 d . . .
H16 H -0.3125 0.4572 -0.0183 0.129 Uiso 1 1 calc R . .
C17 C -0.2120(10) 0.4918(7) 0.1382(11) 0.124(5) Uani 1 1 d . . .
C18 C -0.3126(11) 0.5326(8) 0.1599(13) 0.144(6) Uani 1 1 d . . .
H18 H -0.3874 0.5419 0.1184 0.172 Uiso 1 1 calc R . .
C19 C -0.2858(12) 0.5662(7) 0.2763(8) 0.092(3) Uani 1 1 d . . .
H19 H -0.3550 0.5982 0.3049 0.110 Uiso 1 1 calc R . .
C20 C -0.1770(9) 0.5551(6) 0.3400(8) 0.079(3) Uani 1 1 d . . .
H20 H -0.1733 0.5771 0.4069 0.095 Uiso 1 1 calc R . .
C21 C -0.0617(11) 0.5040(6) 0.2931(9) 0.113(4) Uani 1 1 d . . .
H21 H 0.0194 0.4929 0.3279 0.136 Uiso 1 1 calc R . .
C22 C -0.0956(7) 0.4740(4) 0.1840(5) 0.0460(14) Uani 1 1 d . . .
N6 N 0.0183(8) 0.4246(5) 0.1437(6) 0.084(2) Uani 1 1 d . . .
P1 P 0.37076(17) 0.99143(10) 0.29852(10) 0.0370(3) Uani 1 1 d . . .
C23 C 0.2522(6) 0.9152(4) 0.3454(4) 0.0373(12) Uani 1 1 d . . .
C24 C 0.2086(7) 0.8122(4) 0.2952(5) 0.0515(15) Uani 1 1 d . . .
H24 H 0.2424 0.7830 0.2386 0.062 Uiso 1 1 calc R . .
C25 C 0.1148(8) 0.7552(5) 0.3314(5) 0.0578(17) Uani 1 1 d . . .
H25 H 0.0847 0.6873 0.2985 0.069 Uiso 1 1 calc R . .
C26 C 0.0659(8) 0.7982(5) 0.4152(5) 0.0617(18) Uani 1 1 d . . .
H26 H 0.0030 0.7592 0.4390 0.074 Uiso 1 1 calc R . .
C27 C 0.1094(7) 0.8986(5) 0.4644(5) 0.0547(16) Uani 1 1 d . . .
H27 H 0.0758 0.9272 0.5213 0.066 Uiso 1 1 calc R . .
C28 C 0.2030(7) 0.9573(4) 0.4296(4) 0.0441(13) Uani 1 1 d . . .
H28 H 0.2325 1.0251 0.4632 0.053 Uiso 1 1 calc R . .
C29 C 0.2818(6) 0.9776(4) 0.1776(4) 0.0387(12) Uani 1 1 d . . .
C30 C 0.3476(9) 1.0410(6) 0.1353(5) 0.078(3) Uani 1 1 d . . .
H30 H 0.4322 1.0907 0.1705 0.094 Uiso 1 1 calc R . .
C31 C 0.2885(10) 1.0309(6) 0.0420(6) 0.081(3) Uani 1 1 d . . .
H31 H 0.3333 1.0734 0.0141 0.098 Uiso 1 1 calc R . .
C32 C 0.1644(8) 0.9586(5) -0.0100(5) 0.0568(17) Uani 1 1 d . . .
H32 H 0.1252 0.9512 -0.0736 0.068 Uiso 1 1 calc R . .
C33 C 0.0981(8) 0.8975(5) 0.0315(5) 0.0581(17) Uani 1 1 d . . .
H33 H 0.0124 0.8490 -0.0039 0.070 Uiso 1 1 calc R . .
C34 C 0.1556(7) 0.9061(4) 0.1253(4) 0.0461(14) Uani 1 1 d . . .
H34 H 0.1090 0.8637 0.1528 0.055 Uiso 1 1 calc R . .
C35 C 0.5478(6) 0.9601(4) 0.2943(4) 0.0384(12) Uani 1 1 d . . .
C36 C 0.6617(8) 1.0204(5) 0.2729(5) 0.0601(17) Uani 1 1 d . . .
H36 H 0.6467 1.0782 0.2654 0.072 Uiso 1 1 calc R . .
C37 C 0.7966(8) 0.9952(7) 0.2629(5) 0.070(2) Uani 1 1 d . . .
H37 H 0.8718 1.0353 0.2482 0.084 Uiso 1 1 calc R . .
C38 C 0.8178(8) 0.9107(6) 0.2749(5) 0.069(2) Uani 1 1 d . . .
H38 H 0.9078 0.8931 0.2674 0.083 Uiso 1 1 calc R . .
C39 C 0.7103(9) 0.8516(6) 0.2976(6) 0.067(2) Uani 1 1 d . . .
H39 H 0.7277 0.7949 0.3065 0.081 Uiso 1 1 calc R . .
C40 C 0.5751(7) 0.8761(5) 0.3076(5) 0.0517(15) Uani 1 1 d . . .
H40 H 0.5018 0.8357 0.3233 0.062 Uiso 1 1 calc R . .
C41 C 0.3973(6) 1.1169(4) 0.3777(4) 0.0398(12) Uani 1 1 d . . .
C42 C 0.2856(7) 1.1659(4) 0.3652(4) 0.0472(14) Uani 1 1 d . . .
H42 H 0.2038 1.1354 0.3138 0.057 Uiso 1 1 calc R . .
C43 C 0.2982(8) 1.2602(4) 0.4301(5) 0.0554(16) Uani 1 1 d . . .
H43 H 0.2233 1.2928 0.4231 0.067 Uiso 1 1 calc R . .
C44 C 0.4204(9) 1.3064(5) 0.5051(5) 0.0600(18) Uani 1 1 d . . .
H44 H 0.4284 1.3703 0.5478 0.072 Uiso 1 1 calc R . .
C45 C 0.5311(8) 1.2583(5) 0.5172(5) 0.0586(17) Uani 1 1 d . . .
H45 H 0.6133 1.2898 0.5682 0.070 Uiso 1 1 calc R . .
C46 C 0.5202(7) 1.1627(4) 0.4534(4) 0.0493(15) Uani 1 1 d . . .
H46 H 0.5946 1.1301 0.4616 0.059 Uiso 1 1 calc R . .

loop_
_atom_site_aniso_label
_atom_site_aniso_U_11
_atom_site_aniso_U_22
_atom_site_aniso_U_33
_atom_site_aniso_U_23
_atom_site_aniso_U_13
_atom_site_aniso_U_12
Fe1 0.0823(8) 0.0350(4) 0.0346(4) 0.0110(3) 0.0001(4) -0.0115(4)
C1 0.063(4) 0.039(3) 0.045(3) 0.013(3) 0.014(3) 0.011(3)
N1 0.140(7) 0.063(4) 0.045(3) 0.011(3) 0.008(4) 0.018(4)
C3 0.045(3) 0.041(3) 0.039(3) 0.014(2) -0.001(3) 0.006(3)
N3 0.060(4) 0.050(3) 0.063(3) 0.026(3) -0.002(3) -0.004(3)
C2 0.045(3) 0.037(3) 0.039(3) 0.010(2) 0.004(3) 0.009(3)
N2 0.060(4) 0.037(3) 0.070(4) 0.017(3) 0.012(3) 0.005(2)
N4 0.072(4) 0.060(4) 0.089(5) 0.030(4) 0.021(4) 0.001(3)
C4 0.043(4) 0.109(7) 0.127(7) 0.087(6) -0.003(5) 0.011(4)
C5 0.049(4) 0.089(6) 0.099(6) 0.061(5) 0.014(4) 0.016(4)
C6 0.072(6) 0.073(5) 0.117(8) 0.056(6) -0.004(6) -0.011(4)
C7 0.109(7) 0.040(4) 0.165(10) 0.031(5) 0.104(8) 0.014(4)
C8 0.094(8) 0.051(5) 0.285(17) 0.053(8) 0.121(10) 0.033(5)
C9 0.131(11) 0.094(8) 0.117(9) 0.041(7) 0.009(9) -0.010(8)
C10 0.134(9) 0.049(4) 0.060(5) 0.004(4) 0.046(5) -0.005(5)
C11 0.150(9) 0.044(4) 0.074(5) 0.008(4) 0.056(6) -0.012(5)
C12 0.052(4) 0.029(3) 0.057(4) 0.012(3) 0.020(3) 0.005(3)
N5 0.087(5) 0.038(3) 0.141(7) 0.025(4) 0.067(5) 0.007(3)
C13 0.059(4) 0.037(3) 0.032(3) 0.008(2) 0.002(3) -0.004(3)
O1 0.117(5) 0.070(3) 0.036(2) 0.010(2) -0.003(3) -0.023(3)
C14 0.133(8) 0.044(4) 0.058(5) 0.018(3) 0.015(5) -0.038(5)
C15 0.123(9) 0.076(6) 0.054(5) 0.035(5) -0.024(5) -0.039(6)
C16 0.159(12) 0.074(7) 0.063(6) 0.028(5) 0.010(7) -0.031(7)
C17 0.044(5) 0.077(6) 0.261(16) 0.107(8) -0.031(7) -0.010(4)
C18 0.053(6) 0.099(7) 0.34(2) 0.146(11) 0.069(9) 0.031(5)
C19 0.097(8) 0.073(6) 0.098(7) 0.025(5) 0.048(6) -0.002(5)
C20 0.055(5) 0.057(4) 0.119(7) 0.018(5) 0.039(5) 0.013(4)
C21 0.084(7) 0.056(5) 0.184(11) 0.061(6) -0.005(7) -0.032(5)
C22 0.040(3) 0.035(3) 0.065(4) 0.021(3) 0.017(3) 0.005(3)
N6 0.080(5) 0.062(4) 0.104(6) 0.047(4) -0.010(4) -0.011(4)
P1 0.0394(8) 0.0296(6) 0.0382(7) 0.0109(6) 0.0012(6) 0.0062(6)
C23 0.037(3) 0.034(3) 0.042(3) 0.014(2) 0.005(2) 0.011(2)
C24 0.061(4) 0.036(3) 0.051(3) 0.012(3) 0.008(3) 0.005(3)
C25 0.060(4) 0.038(3) 0.076(5) 0.023(3) 0.017(4) 0.006(3)
C26 0.056(4) 0.064(4) 0.072(5) 0.035(4) 0.019(4) 0.006(3)
C27 0.056(4) 0.067(4) 0.046(3) 0.021(3) 0.015(3) 0.021(3)
C28 0.050(4) 0.041(3) 0.040(3) 0.013(2) 0.004(3) 0.014(3)
C29 0.042(3) 0.033(3) 0.041(3) 0.012(2) 0.004(2) 0.011(2)
C30 0.078(5) 0.070(5) 0.071(5) 0.044(4) -0.025(4) -0.027(4)
C31 0.090(6) 0.082(5) 0.066(5) 0.049(4) -0.014(4) -0.019(5)
C32 0.067(5) 0.059(4) 0.041(3) 0.021(3) -0.003(3) 0.011(3)
C33 0.055(4) 0.053(4) 0.049(4) 0.014(3) -0.010(3) -0.004(3)
C34 0.042(3) 0.046(3) 0.045(3) 0.015(3) 0.005(3) 0.003(3)
C35 0.037(3) 0.038(3) 0.039(3) 0.010(2) 0.006(2) 0.013(2)
C36 0.057(4) 0.065(4) 0.067(4) 0.035(4) 0.014(3) 0.013(3)
C37 0.049(4) 0.103(6) 0.066(5) 0.039(4) 0.022(4) 0.014(4)
C38 0.046(4) 0.097(6) 0.058(4) 0.015(4) 0.008(3) 0.025(4)
C39 0.065(5) 0.062(4) 0.078(5) 0.021(4) 0.008(4) 0.033(4)
C40 0.048(4) 0.048(3) 0.061(4) 0.022(3) 0.008(3) 0.013(3)
C41 0.044(3) 0.031(3) 0.044(3) 0.016(2) 0.001(3) 0.007(2)
C42 0.048(4) 0.038(3) 0.051(3) 0.013(3) 0.002(3) 0.010(3)
C43 0.066(4) 0.040(3) 0.065(4) 0.019(3) 0.019(4) 0.022(3)
C44 0.087(5) 0.034(3) 0.050(4) 0.005(3) 0.012(4) 0.014(3)
C45 0.068(5) 0.046(3) 0.043(3) 0.005(3) -0.006(3) 0.001(3)
C46 0.053(4) 0.038(3) 0.048(3) 0.013(3) -0.008(3) 0.005(3)

loop_
_atom_type_symbol
_atom_type_description
_atom_type_scat_dispersion_real
_atom_type_scat_dispersion_imag
_atom_type_scat_source
C C 0.0033 0.0016 'International Tables Vol C Tables 4.2.6.8 and 6.1.1.4'
H H 0.0000 0.0000 'International Tables Vol C Tables 4.2.6.8 and 6.1.1.4'
N N 0.0061 0.0033 'International Tables Vol C Tables 4.2.6.8 and 6.1.1.4'
O O 0.0106 0.0060 'International Tables Vol C Tables 4.2.6.8 and 6.1.1.4'
P P 0.1023 0.0942 'International Tables Vol C Tables 4.2.6.8 and 6.1.1.4'
Fe Fe 0.3463 0.8444 'International Tables Vol C Tables 4.2.6.8 and 6.1.1.4'

loop_
_geom_angle_atom_site_label_1
_geom_angle_atom_site_label_2
_geom_angle_atom_site_label_3
_geom_angle
_geom_angle_site_symmetry_1
_geom_angle_site_symmetry_3
_geom_angle_publ_flag
N6 Fe1 C1 116.6(3) . . ?
N6 Fe1 N5 83.7(4) . . ?
C1 Fe1 N5 159.6(3) . . ?
N6 Fe1 C2 89.2(2) . . ?
C1 Fe1 C2 85.2(2) . . ?
N5 Fe1 C2 93.8(2) . . ?
N6 Fe1 C3 91.1(2) . . ?
C1 Fe1 C3 86.5(2) . . ?
N5 Fe1 C3 95.3(2) . . ?
C2 Fe1 C3 170.8(2) . . ?
N6 Fe1 N4 159.1(3) . . ?
C1 Fe1 N4 84.3(3) . . ?
N5 Fe1 N4 75.4(3) . . ?
C2 Fe1 N4 92.1(2) . . ?
C3 Fe1 N4 90.9(2) . . ?
N1 C1 Fe1 178.3(7) . . ?
N3 C3 Fe1 178.9(6) . . ?
N2 C2 Fe1 179.1(5) . . ?
C4 N4 C12 115.3(8) . . ?
C4 N4 Fe1 131.5(7) . . ?
C12 N4 Fe1 113.1(5) . . ?
N4 C4 C5 127.2(10) . . ?
C6 C5 C4 121.7(9) . . ?
C5 C6 C7 113.3(8) . . ?
C8 C7 C12 133.2(13) . . ?
C8 C7 C6 113.0(12) . . ?
C12 C7 C6 113.7(8) . . ?
C7 C8 C9 106.9(11) . . ?
C10 C9 C8 128.0(12) . . ?
C9 C10 C11 118.6(12) . . ?
N5 C11 C10 132.5(12) . . ?
N5 C11 C12 109.8(7) . . ?
C10 C11 C12 117.7(11) . . ?
N4 C12 C7 128.6(8) . . ?
N4 C12 C11 115.7(7) . . ?
C7 C12 C11 115.5(8) . . ?
C11 N5 C13 122.6(8) . . ?
C11 N5 Fe1 125.8(8) . . ?
C13 N5 Fe1 111.6(5) . . ?
O1 C13 N5 131.3(7) . . ?
O1 C13 C14 120.7(7) . . ?
N5 C13 C14 108.0(6) . . ?
N6 C14 C13 121.5(10) . . ?
N6 C14 C15 122.5(10) . . ?
C13 C14 C15 116.0(7) . . ?
C16 C15 C14 123.8(10) . . ?
C15 C16 C17 113.8(11) . . ?
C18 C17 C22 137.4(16) . . ?
C18 C17 C16 107.9(12) . . ?
C22 C17 C16 114.6(12) . . ?
C17 C18 C19 104.0(12) . . ?
C20 C19 C18 130.0(9) . . ?
C19 C20 C21 115.0(10) . . ?
C22 C21 C20 111.7(9) . . ?
C17 C22 N6 129.4(9) . . ?
C17 C22 C21 121.8(10) . . ?
N6 C22 C21 108.9(7) . . ?
C14 N6 C22 115.8(8) . . ?
C14 N6 Fe1 115.1(8) . . ?
C22 N6 Fe1 129.1(6) . . ?
C41 P1 C35 109.7(3) . . ?
C41 P1 C23 107.7(3) . . ?
C35 P1 C23 111.2(3) . . ?
C41 P1 C29 108.8(2) . . ?
C35 P1 C29 109.4(3) . . ?
C23 P1 C29 110.0(3) . . ?
C28 C23 C24 119.9(5) . . ?
C28 C23 P1 120.1(4) . . ?
C24 C23 P1 120.0(4) . . ?
C25 C24 C23 119.1(6) . . ?
C26 C25 C24 120.5(6) . . ?
C25 C26 C27 120.3(6) . . ?
C26 C27 C28 120.3(6) . . ?
C23 C28 C27 119.9(6) . . ?
C34 C29 C30 119.0(6) . . ?
C34 C29 P1 123.0(4) . . ?
C30 C29 P1 117.9(5) . . ?
C31 C30 C29 120.3(6) . . ?
C32 C31 C30 120.3(7) . . ?
C33 C32 C31 119.7(6) . . ?
C32 C33 C34 121.2(6) . . ?
C29 C34 C33 119.5(6) . . ?
C40 C35 C36 118.1(6) . . ?
C40 C35 P1 122.6(5) . . ?
C36 C35 P1 119.2(5) . . ?
C37 C36 C35 120.8(7) . . ?
C38 C37 C36 119.0(7) . . ?
C39 C38 C37 121.5(7) . . ?
C38 C39 C40 119.8(7) . . ?
C39 C40 C35 120.6(6) . . ?
C46 C41 C42 120.5(5) . . ?
C46 C41 P1 121.3(4) . . ?
C42 C41 P1 118.1(4) . . ?
C43 C42 C41 119.2(6) . . ?
C44 C43 C42 120.6(6) . . ?
C43 C44 C45 120.2(6) . . ?
C44 C45 C46 120.2(6) . . ?
C41 C46 C45 119.2(6) . . ?

loop_
_geom_bond_atom_site_label_1
_geom_bond_atom_site_label_2
_geom_bond_distance
_geom_bond_site_symmetry_2
_geom_bond_publ_flag
Fe1 N6 1.923(7) . ?
Fe1 C1 1.924(6) . ?
Fe1 N5 1.945(8) . ?
Fe1 C2 1.966(6) . ?
Fe1 C3 1.969(6) . ?
Fe1 N4 2.130(7) . ?
C1 N1 1.149(8) . ?
C3 N3 1.141(7) . ?
C2 N2 1.139(7) . ?
N4 C4 1.273(10) . ?
N4 C12 1.298(8) . ?
C4 C5 1.393(10) . ?
C5 C6 1.366(12) . ?
C6 C7 1.562(14) . ?
C7 C8 1.247(13) . ?
C7 C12 1.413(11) . ?
C8 C9 1.553(17) . ?
C9 C10 1.350(15) . ?
C10 C11 1.352(10) . ?
C11 N5 1.243(12) . ?
C11 C12 1.512(12) . ?
N5 C13 1.439(10) . ?
C13 O1 1.200(7) . ?
C13 C14 1.494(12) . ?
C14 N6 1.177(10) . ?
C14 C15 1.576(14) . ?
C15 C16 1.297(15) . ?
C16 C17 1.590(16) . ?
C17 C18 1.222(14) . ?
C17 C22 1.319(10) . ?
C18 C19 1.600(17) . ?
C19 C20 1.365(13) . ?
C20 C21 1.528(13) . ?
C21 C22 1.502(13) . ?
C22 N6 1.471(10) . ?
P1 C41 1.789(5) . ?
P1 C35 1.792(6) . ?
P1 C23 1.800(5) . ?
P1 C29 1.806(6) . ?
C23 C28 1.374(8) . ?
C23 C24 1.410(7) . ?
C24 C25 1.384(8) . ?
C25 C26 1.371(9) . ?
C26 C27 1.376(9) . ?
C27 C28 1.386(9) . ?
C29 C34 1.370(8) . ?
C29 C30 1.390(8) . ?
C30 C31 1.370(9) . ?
C31 C32 1.362(10) . ?
C32 C33 1.358(9) . ?
C33 C34 1.380(8) . ?
C35 C40 1.383(8) . ?
C35 C36 1.398(8) . ?
C36 C37 1.384(10) . ?
C37 C38 1.365(11) . ?
C38 C39 1.358(11) . ?
C39 C40 1.382(9) . ?
C41 C46 1.384(8) . ?
C41 C42 1.396(8) . ?
C42 C43 1.381(8) . ?
C43 C44 1.375(9) . ?
C44 C45 1.378(10) . ?
C45 C46 1.393(8) . ?
